data_4514226
loop_
_publ_author_name
'Zhao, Minhui'
'Chen, Changle'

_publ_section_title
;
 Accessing Multiple Catalytically Active States in Redox-Controlled Olefin
 Polymerization
;
_journal_issue 11
_journal_name_full 'ACS Catalysis'
_journal_page_first 7490
_journal_paper_doi 10.1021/acscatal.7b02564
_journal_volume 7
_journal_year 2017
_chemical_formula_sum 'C49 H59 Cl3 Fe2 N2 Pd'
_chemical_formula_weight 1000.43
_chemical_name_systematic
; 
 ? 
;
_space_group_IT_number 15
_symmetry_cell_setting monoclinic
_symmetry_space_group_name_Hall '-C 2yc'
_symmetry_space_group_name_H-M 'C 1 2/c 1'
_atom_sites_solution_hydrogens geom
_atom_sites_solution_primary direct
_atom_sites_solution_secondary difmap
_audit_creation_method SHELXL-97
_cell_angle_alpha 90.00
_cell_angle_beta 111.932(5)
_cell_angle_gamma 90.00
_cell_formula_units_Z 4
_cell_length_a 27.734(2)
_cell_length_b 9.9782(5)
_cell_length_c 18.5024(11)
_cell_measurement_reflns_used 3184
_cell_measurement_temperature 293(2)
_cell_measurement_theta_max 68.7250
_cell_measurement_theta_min 4.7490
_cell_volume 4749.7(5)
_computing_cell_refinement 'Bruker SMART'
_computing_data_collection 'Bruker SMART'
_computing_data_reduction 'Bruker SAINT'
_computing_molecular_graphics 'Bruker SHELXTL'
_computing_publication_material 'Bruker SHELXTL'
_computing_structure_refinement 'SHELXL-97 (Sheldrick, 1997)'
_computing_structure_solution 'SHELXS-97 (Sheldrick, 1990)'
_diffrn_ambient_temperature 293(2)
_diffrn_measured_fraction_theta_full 0.997
_diffrn_measured_fraction_theta_max 0.997
_diffrn_measurement_device_type 'CCD area detector'
_diffrn_measurement_method 'phi and omega scans'
_diffrn_radiation_monochromator graphite
_diffrn_radiation_source 'fine-focus sealed tube'
_diffrn_radiation_type CuK\a
_diffrn_radiation_wavelength 1.54184
_diffrn_reflns_av_R_equivalents 0.0260
_diffrn_reflns_av_sigmaI/netI 0.0445
_diffrn_reflns_limit_h_max 32
_diffrn_reflns_limit_h_min -32
_diffrn_reflns_limit_k_max 7
_diffrn_reflns_limit_k_min -11
_diffrn_reflns_limit_l_max 21
_diffrn_reflns_limit_l_min -20
_diffrn_reflns_number 9171
_diffrn_reflns_theta_full 66.04
_diffrn_reflns_theta_max 66.04
_diffrn_reflns_theta_min 4.75
_exptl_absorpt_coefficient_mu 9.668
_exptl_absorpt_correction_T_max 0.1659
_exptl_absorpt_correction_T_min 0.1426
_exptl_absorpt_correction_type multi-scan
_exptl_absorpt_process_details sadabs
_exptl_crystal_density_diffrn 1.419
_exptl_crystal_density_method 'not measured'
_exptl_crystal_description block
_exptl_crystal_F_000 2096
_exptl_crystal_size_max 0.33
_exptl_crystal_size_mid 0.30
_exptl_crystal_size_min 0.29
_refine_diff_density_max 1.246
_refine_diff_density_min -0.564
_refine_diff_density_rms 0.076
_refine_ls_extinction_method none
_refine_ls_goodness_of_fit_ref 1.065
_refine_ls_hydrogen_treatment mixed
_refine_ls_matrix_type full
_refine_ls_number_parameters 313
_refine_ls_number_reflns 4135
_refine_ls_number_restraints 0
_refine_ls_restrained_S_all 1.065
_refine_ls_R_factor_all 0.0619
_refine_ls_R_factor_gt 0.0454
_refine_ls_shift/su_max 0.001
_refine_ls_shift/su_mean 0.000
_refine_ls_structure_factor_coef Fsqd
_refine_ls_weighting_details 'calc w=1/[\s^2^(Fo^2^)+(0.0667P)^2^+3.3261P] where P=(Fo^2^+2Fc^2^)/3'
_refine_ls_weighting_scheme calc
_refine_ls_wR_factor_gt 0.1162
_refine_ls_wR_factor_ref 0.1375
_reflns_number_gt 3246
_reflns_number_total 4135
_reflns_threshold_expression >2sigma(I)
_cod_data_source_file cs7b02564_si_002.cif
_cod_data_source_block wrk-2cp-cl
_cod_depositor_comments
;
The following automatic conversions were performed:

'_symmetry_cell_setting' value 'Monoclinic' changed to 'monoclinic'
according to
/home/data/users/saulius/crontab/automatic-downloads/rss-feeds/ACS/lib/dictionaries/cif_core.dic
dictionary named 'cif_core.dic' version 2.4.2 from 2011-04-26.

Automatic conversion script
Id: cif_fix_values 4973 2017-02-22 13:04:09Z antanas 

 Adding full bibliography for 4514226.cif.
;
_cod_original_sg_symbol_H-M C2/c
_cod_database_code 4514226

loop_
_symmetry_equiv_pos_as_xyz
'x, y, z'
'-x, y, -z+1/2'
'x+1/2, y+1/2, z'
'-x+1/2, y+1/2, -z+1/2'
'-x, -y, -z'
'x, -y, z-1/2'
'-x+1/2, -y+1/2, -z'
'x+1/2, -y+1/2, z-1/2'

loop_
_atom_site_label
_atom_site_type_symbol
_atom_site_fract_x
_atom_site_fract_y
_atom_site_fract_z
_atom_site_U_iso_or_equiv
_atom_site_adp_type
_atom_site_occupancy
_atom_site_symmetry_multiplicity
_atom_site_calc_flag
_atom_site_refinement_flags
_atom_site_disorder_assembly
_atom_site_disorder_group
Pd1 Pd 0.5000 0.36902(5) 0.7500 0.05444(18) Uani 1 2 d S . .
Fe1 Fe 0.32449(3) 0.31955(8) 0.26767(4) 0.0537(2) Uani 1 1 d . A .
Cl1 Cl 0.4717(3) 0.5401(5) 0.6646(5) 0.0707(10) Uani 0.50 1 d P A 1
N1 N 0.47822(14) 0.2042(4) 0.67386(19) 0.0531(9) Uani 1 1 d . A .
C1 C 0.48866(19) 0.0878(5) 0.7074(3) 0.0582(12) Uani 1 1 d . . .
C2 C 0.4790(2) -0.0438(5) 0.6646(3) 0.0699(14) Uani 1 1 d . A .
H2A H 0.4675 -0.0275 0.6096 0.105 Uiso 1 1 calc R . .
H2B H 0.4528 -0.0929 0.6756 0.105 Uiso 1 1 calc R . .
H2C H 0.5106 -0.0949 0.6813 0.105 Uiso 1 1 calc R . .
C3 C 0.45490(17) 0.2126(5) 0.5893(2) 0.0498(10) Uani 1 1 d . . .
C4 C 0.40116(18) 0.1968(6) 0.5519(3) 0.0598(12) Uani 1 1 d . A .
C5 C 0.38112(18) 0.2014(5) 0.4716(3) 0.0595(12) Uani 1 1 d . . .
H5 H 0.3457 0.1875 0.4455 0.071 Uiso 1 1 calc R A .
C6 C 0.41102(17) 0.2256(4) 0.4285(2) 0.0478(10) Uani 1 1 d . A .
C7 C 0.46402(16) 0.2480(4) 0.4675(2) 0.0473(10) Uani 1 1 d . . .
H7 H 0.4845 0.2665 0.4389 0.057 Uiso 1 1 calc R A .
C8 C 0.48684(16) 0.2431(4) 0.5480(2) 0.0456(9) Uani 1 1 d . A .
C9 C 0.3655(2) 0.1723(7) 0.5977(3) 0.0839(18) Uani 1 1 d . . .
H9 H 0.3855 0.1235 0.6455 0.101 Uiso 1 1 calc R A .
C10 C 0.3175(3) 0.0935(9) 0.5541(4) 0.124(3) Uani 1 1 d . A .
H10A H 0.3270 0.0105 0.5367 0.186 Uiso 1 1 calc R . .
H10B H 0.2957 0.1442 0.5099 0.186 Uiso 1 1 calc R . .
H10C H 0.2990 0.0752 0.5877 0.186 Uiso 1 1 calc R . .
C11 C 0.3497(4) 0.3018(10) 0.6197(6) 0.159(4) Uani 1 1 d . A .
H11A H 0.3292 0.3501 0.5736 0.239 Uiso 1 1 calc R . .
H11B H 0.3801 0.3531 0.6488 0.239 Uiso 1 1 calc R . .
H11C H 0.3295 0.2867 0.6513 0.239 Uiso 1 1 calc R . .
C12 C 0.54469(18) 0.2658(5) 0.5893(3) 0.0586(12) Uani 1 1 d . . .
H12 H 0.5506 0.2907 0.6432 0.070 Uiso 1 1 calc R A .
C13 C 0.5648(2) 0.3796(6) 0.5546(4) 0.0910(19) Uani 1 1 d . A .
H13A H 0.5642 0.3536 0.5043 0.137 Uiso 1 1 calc R . .
H13B H 0.5998 0.4006 0.5882 0.137 Uiso 1 1 calc R . .
H13C H 0.5432 0.4570 0.5493 0.137 Uiso 1 1 calc R . .
C14 C 0.5753(2) 0.1409(7) 0.5925(5) 0.121(3) Uani 1 1 d . A .
H14A H 0.5743 0.1201 0.5413 0.182 Uiso 1 1 calc R . .
H14B H 0.5606 0.0680 0.6113 0.182 Uiso 1 1 calc R . .
H14C H 0.6107 0.1544 0.6270 0.182 Uiso 1 1 calc R . .
C15 C 0.38850(17) 0.2196(5) 0.3425(2) 0.0531(11) Uani 1 1 d . . .
C16 C 0.34810(19) 0.1293(5) 0.2980(3) 0.0635(13) Uani 1 1 d . A .
H16 H 0.3309 0.0680 0.3177 0.076 Uiso 1 1 d R . .
C17 C 0.3394(2) 0.1504(6) 0.2182(3) 0.0755(16) Uani 1 1 d . . .
H17 H 0.3159 0.1029 0.1768 0.091 Uiso 1 1 d R A .
C18 C 0.3714(2) 0.2533(6) 0.2121(3) 0.0737(16) Uani 1 1 d . A .
H18 H 0.3727 0.2876 0.1661 0.088 Uiso 1 1 d R . .
C19 C 0.40180(19) 0.2965(6) 0.2887(3) 0.0642(13) Uani 1 1 d . A .
H19 H 0.4263 0.3651 0.3013 0.077 Uiso 1 1 d R . .
C20 C 0.3082(2) 0.5159(6) 0.2711(4) 0.0807(16) Uani 1 1 d . . .
H20 H 0.3311 0.5873 0.2780 0.097 Uiso 1 1 d R A .
C21 C 0.2753(2) 0.4631(6) 0.2011(4) 0.0858(17) Uani 1 1 d . A .
H21 H 0.2731 0.4902 0.1519 0.103 Uiso 1 1 d R . .
C22 C 0.2469(2) 0.3589(7) 0.2178(4) 0.0854(18) Uani 1 1 d . . .
H22 H 0.2219 0.3052 0.1818 0.102 Uiso 1 1 d R A .
C23 C 0.2627(2) 0.3495(6) 0.2991(4) 0.0815(16) Uani 1 1 d . A .
H23 H 0.2503 0.2888 0.3262 0.098 Uiso 1 1 d R . .
C24 C 0.3004(2) 0.4488(6) 0.3315(3) 0.0785(16) Uani 1 1 d . A .
H24 H 0.3175 0.4646 0.3845 0.094 Uiso 1 1 d R . .
C26 C 0.4716(14) 0.510(3) 0.6650(19) 0.0707(10) Uani 0.50 1 d P A 2
H26A H 0.4965 0.5269 0.6414 0.106 Uiso 0.50 1 calc PR A 2
H26B H 0.4650 0.5917 0.6874 0.106 Uiso 0.50 1 calc PR A 2
H26C H 0.4398 0.4786 0.6261 0.106 Uiso 0.50 1 calc PR A 2

loop_
_atom_site_aniso_label
_atom_site_aniso_U_11
_atom_site_aniso_U_22
_atom_site_aniso_U_33
_atom_site_aniso_U_23
_atom_site_aniso_U_13
_atom_site_aniso_U_12
Pd1 0.0648(3) 0.0529(3) 0.0485(3) 0.000 0.0243(2) 0.000
Fe1 0.0452(4) 0.0610(5) 0.0490(4) 0.0024(3) 0.0108(3) 0.0029(3)
Cl1 0.0865(14) 0.066(3) 0.0609(11) 0.019(2) 0.0285(10) 0.010(2)
N1 0.057(2) 0.064(2) 0.0376(19) -0.0009(17) 0.0164(16) 0.0016(19)
C1 0.061(3) 0.057(3) 0.056(3) 0.011(2) 0.021(2) 0.002(2)
C2 0.100(4) 0.056(3) 0.045(2) -0.006(2) 0.017(3) 0.001(3)
C3 0.056(3) 0.056(3) 0.034(2) -0.0012(19) 0.0132(18) 0.005(2)
C4 0.052(3) 0.080(3) 0.047(3) 0.004(2) 0.019(2) 0.000(2)
C5 0.047(2) 0.078(3) 0.050(3) 0.003(2) 0.015(2) 0.001(2)
C6 0.049(2) 0.053(2) 0.038(2) 0.0000(19) 0.0121(18) 0.003(2)
C7 0.048(2) 0.052(3) 0.041(2) -0.0039(19) 0.0165(18) 0.001(2)
C8 0.048(2) 0.048(2) 0.037(2) -0.0015(18) 0.0110(17) 0.0039(19)
C9 0.062(3) 0.126(5) 0.066(3) 0.005(4) 0.027(3) 0.002(3)
C10 0.109(6) 0.168(8) 0.117(6) 0.005(6) 0.066(5) -0.044(5)
C11 0.140(8) 0.179(10) 0.204(10) -0.066(8) 0.117(8) -0.034(7)
C12 0.054(3) 0.073(3) 0.042(2) 0.001(2) 0.010(2) 0.000(2)
C13 0.063(3) 0.095(5) 0.098(4) 0.016(4) 0.011(3) -0.021(3)
C14 0.060(4) 0.097(5) 0.177(8) 0.007(5) 0.009(4) 0.021(4)
C15 0.047(2) 0.064(3) 0.044(2) -0.002(2) 0.0120(19) 0.008(2)
C16 0.057(3) 0.061(3) 0.061(3) -0.008(2) 0.008(2) 0.001(2)
C17 0.068(3) 0.088(4) 0.053(3) -0.017(3) 0.003(3) 0.015(3)
C18 0.059(3) 0.110(5) 0.046(3) 0.004(3) 0.013(2) 0.021(3)
C19 0.054(3) 0.091(4) 0.047(3) 0.000(3) 0.018(2) 0.002(3)
C20 0.076(4) 0.066(3) 0.091(4) 0.004(3) 0.021(3) 0.010(3)
C21 0.078(4) 0.082(4) 0.081(4) 0.012(3) 0.010(3) 0.017(3)
C22 0.052(3) 0.089(4) 0.097(5) -0.005(4) 0.007(3) 0.003(3)
C23 0.060(3) 0.088(4) 0.101(5) 0.002(4) 0.036(3) 0.012(3)
C24 0.076(4) 0.076(4) 0.078(4) -0.011(3) 0.022(3) 0.009(3)
C26 0.0865(14) 0.066(3) 0.0609(11) 0.019(2) 0.0285(10) 0.010(2)

loop_
_atom_type_symbol
_atom_type_description
_atom_type_scat_dispersion_real
_atom_type_scat_dispersion_imag
_atom_type_scat_source
C C 0.0181 0.0091 'International Tables Vol C Tables 4.2.6.8 and 6.1.1.4'
H H 0.0000 0.0000 'International Tables Vol C Tables 4.2.6.8 and 6.1.1.4'
N N 0.0311 0.0180 'International Tables Vol C Tables 4.2.6.8 and 6.1.1.4'
Cl Cl 0.3639 0.7018 'International Tables Vol C Tables 4.2.6.8 and 6.1.1.4'
Fe Fe -1.1336 3.1974 'International Tables Vol C Tables 4.2.6.8 and 6.1.1.4'
Pd Pd 0.1215 3.9337 'International Tables Vol C Tables 4.2.6.8 and 6.1.1.4'

loop_
_geom_angle_atom_site_label_1
_geom_angle_atom_site_label_2
_geom_angle_atom_site_label_3
_geom_angle
_geom_angle_site_symmetry_1
_geom_angle_site_symmetry_3
C26 Pd1 C26 92.6(19) 2_656 .
C26 Pd1 N1 95.3(9) 2_656 2_656
C26 Pd1 N1 171.7(10) . 2_656
C26 Pd1 N1 171.7(10) 2_656 .
C26 Pd1 N1 95.3(9) . .
N1 Pd1 N1 77.0(2) 2_656 .
C26 Pd1 Cl1 5.4(11) 2_656 2_656
C26 Pd1 Cl1 87.2(8) . 2_656
N1 Pd1 Cl1 100.6(2) 2_656 2_656
N1 Pd1 Cl1 176.4(2) . 2_656
C26 Pd1 Cl1 87.2(8) 2_656 .
C26 Pd1 Cl1 5.4(11) . .
N1 Pd1 Cl1 176.4(2) 2_656 .
N1 Pd1 Cl1 100.6(2) . .
Cl1 Pd1 Cl1 81.8(4) 2_656 .
C20 Fe1 C16 163.4(2) . .
C20 Fe1 C24 40.2(2) . .
C16 Fe1 C24 125.5(2) . .
C20 Fe1 C23 68.0(3) . .
C16 Fe1 C23 106.3(2) . .
C24 Fe1 C23 40.5(2) . .
C20 Fe1 C17 154.9(2) . .
C16 Fe1 C17 41.0(2) . .
C24 Fe1 C17 163.4(3) . .
C23 Fe1 C17 126.0(3) . .
C20 Fe1 C22 67.5(3) . .
C16 Fe1 C22 119.0(2) . .
C24 Fe1 C22 67.6(2) . .
C23 Fe1 C22 40.4(2) . .
C17 Fe1 C22 108.3(2) . .
C20 Fe1 C21 39.8(2) . .
C16 Fe1 C21 154.3(2) . .
C24 Fe1 C21 67.3(2) . .
C23 Fe1 C21 67.9(3) . .
C17 Fe1 C21 120.8(2) . .
C22 Fe1 C21 40.3(2) . .
C20 Fe1 C19 109.5(2) . .
C16 Fe1 C19 68.5(2) . .
C24 Fe1 C19 120.8(2) . .
C23 Fe1 C19 154.3(2) . .
C17 Fe1 C19 67.5(2) . .
C22 Fe1 C19 164.3(2) . .
C21 Fe1 C19 127.6(3) . .
C20 Fe1 C18 121.4(3) . .
C16 Fe1 C18 68.6(2) . .
C24 Fe1 C18 155.5(3) . .
C23 Fe1 C18 163.0(2) . .
C17 Fe1 C18 39.8(2) . .
C22 Fe1 C18 126.6(2) . .
C21 Fe1 C18 109.3(2) . .
C19 Fe1 C18 40.58(18) . .
C20 Fe1 C15 126.6(2) . .
C16 Fe1 C15 41.22(18) . .
C24 Fe1 C15 107.8(2) . .
C23 Fe1 C15 119.2(2) . .
C17 Fe1 C15 68.34(19) . .
C22 Fe1 C15 154.0(2) . .
C21 Fe1 C15 163.8(2) . .
C19 Fe1 C15 40.27(18) . .
C18 Fe1 C15 68.34(18) . .
C1 N1 C3 119.7(4) . .
C1 N1 Pd1 115.0(3) . .
C3 N1 Pd1 125.2(3) . .
N1 C1 C1 116.4(3) . 2_656
N1 C1 C2 124.4(4) . .
C1 C1 C2 119.2(3) 2_656 .
C1 C2 H2A 109.5 . .
C1 C2 H2B 109.5 . .
H2A C2 H2B 109.5 . .
C1 C2 H2C 109.5 . .
H2A C2 H2C 109.5 . .
H2B C2 H2C 109.5 . .
C4 C3 C8 121.9(4) . .
C4 C3 N1 119.2(4) . .
C8 C3 N1 118.7(4) . .
C5 C4 C3 117.1(4) . .
C5 C4 C9 120.9(4) . .
C3 C4 C9 122.0(4) . .
C6 C5 C4 123.0(4) . .
C6 C5 H5 118.5 . .
C4 C5 H5 118.5 . .
C5 C6 C7 118.6(4) . .
C5 C6 C15 121.0(4) . .
C7 C6 C15 120.3(4) . .
C8 C7 C6 121.5(4) . .
C8 C7 H7 119.3 . .
C6 C7 H7 119.3 . .
C7 C8 C3 117.7(4) . .
C7 C8 C12 120.7(4) . .
C3 C8 C12 121.6(4) . .
C11 C9 C10 108.3(6) . .
C11 C9 C4 109.4(6) . .
C10 C9 C4 114.3(5) . .
C11 C9 H9 108.3 . .
C10 C9 H9 108.3 . .
C4 C9 H9 108.3 . .
C9 C10 H10A 109.5 . .
C9 C10 H10B 109.5 . .
H10A C10 H10B 109.5 . .
C9 C10 H10C 109.5 . .
H10A C10 H10C 109.5 . .
H10B C10 H10C 109.5 . .
C9 C11 H11A 109.5 . .
C9 C11 H11B 109.5 . .
H11A C11 H11B 109.5 . .
C9 C11 H11C 109.5 . .
H11A C11 H11C 109.5 . .
H11B C11 H11C 109.5 . .
C14 C12 C13 110.4(5) . .
C14 C12 C8 112.0(5) . .
C13 C12 C8 112.8(4) . .
C14 C12 H12 107.1 . .
C13 C12 H12 107.1 . .
C8 C12 H12 107.1 . .
C12 C13 H13A 109.5 . .
C12 C13 H13B 109.5 . .
H13A C13 H13B 109.5 . .
C12 C13 H13C 109.5 . .
H13A C13 H13C 109.5 . .
H13B C13 H13C 109.5 . .
C12 C14 H14A 109.5 . .
C12 C14 H14B 109.5 . .
H14A C14 H14B 109.5 . .
C12 C14 H14C 109.5 . .
H14A C14 H14C 109.5 . .
H14B C14 H14C 109.5 . .
C19 C15 C16 106.8(4) . .
C19 C15 C6 128.4(4) . .
C16 C15 C6 124.7(4) . .
C19 C15 Fe1 69.4(3) . .
C16 C15 Fe1 68.0(3) . .
C6 C15 Fe1 128.1(3) . .
C17 C16 C15 107.3(5) . .
C17 C16 Fe1 70.1(3) . .
C15 C16 Fe1 70.8(3) . .
C17 C16 H16 126.4 . .
C15 C16 H16 126.3 . .
Fe1 C16 H16 124.6 . .
C18 C17 C16 109.2(5) . .
C18 C17 Fe1 70.5(3) . .
C16 C17 Fe1 68.9(3) . .
C18 C17 H17 125.7 . .
C16 C17 H17 125.1 . .
Fe1 C17 H17 126.5 . .
C17 C18 C19 107.6(5) . .
C17 C18 Fe1 69.7(3) . .
C19 C18 Fe1 69.6(3) . .
C17 C18 H18 126.3 . .
C19 C18 H18 126.1 . .
Fe1 C18 H18 126.2 . .
C15 C19 C18 109.0(5) . .
C15 C19 Fe1 70.3(3) . .
C18 C19 Fe1 69.8(3) . .
C15 C19 H19 125.5 . .
C18 C19 H19 125.5 . .
Fe1 C19 H19 125.5 . .
C21 C20 C24 108.9(6) . .
C21 C20 Fe1 71.2(4) . .
C24 C20 Fe1 70.2(3) . .
C21 C20 H20 126.9 . .
C24 C20 H20 124.2 . .
Fe1 C20 H20 126.8 . .
C20 C21 C22 107.8(6) . .
C20 C21 Fe1 69.1(3) . .
C22 C21 Fe1 69.6(3) . .
C20 C21 H21 125.8 . .
C22 C21 H21 126.4 . .
Fe1 C21 H21 125.4 . .
C23 C22 C21 107.9(6) . .
C23 C22 Fe1 69.3(3) . .
C21 C22 Fe1 70.0(3) . .
C23 C22 H22 125.4 . .
C21 C22 H22 126.7 . .
Fe1 C22 H22 126.3 . .
C24 C23 C22 107.2(6) . .
C24 C23 Fe1 69.7(3) . .
C22 C23 Fe1 70.2(3) . .
C24 C23 H23 126.6 . .
C22 C23 H23 126.1 . .
Fe1 C23 H23 125.6 . .
C20 C24 C23 108.2(5) . .
C20 C24 Fe1 69.6(3) . .
C23 C24 Fe1 69.8(3) . .
C20 C24 H24 126.6 . .
C23 C24 H24 125.2 . .
Fe1 C24 H24 125.0 . .
Pd1 C26 H26A 109.5 . .
Pd1 C26 H26B 109.5 . .
H26A C26 H26B 109.5 . .
Pd1 C26 H26C 109.5 . .
H26A C26 H26C 109.5 . .
H26B C26 H26C 109.5 . .

loop_
_geom_bond_atom_site_label_1
_geom_bond_atom_site_label_2
_geom_bond_distance
_geom_bond_site_symmetry_2
Pd1 C26 2.04(3) 2_656
Pd1 C26 2.04(3) .
Pd1 N1 2.102(4) 2_656
Pd1 N1 2.102(4) .
Pd1 Cl1 2.258(6) 2_656
Pd1 Cl1 2.258(6) .
Fe1 C20 2.017(6) .
Fe1 C16 2.018(5) .
Fe1 C24 2.023(6) .
Fe1 C23 2.026(5) .
Fe1 C17 2.035(5) .
Fe1 C22 2.038(6) .
Fe1 C21 2.043(6) .
Fe1 C19 2.044(5) .
Fe1 C18 2.046(5) .
Fe1 C15 2.056(4) .
N1 C1 1.297(6) .
N1 C3 1.455(5) .
C1 C1 1.463(9) 2_656
C1 C2 1.505(6) .
C2 H2A 0.9600 .
C2 H2B 0.9600 .
C2 H2C 0.9600 .
C3 C4 1.398(6) .
C3 C8 1.402(6) .
C4 C5 1.379(6) .
C4 C9 1.542(7) .
C5 C6 1.369(6) .
C5 H5 0.9300 .
C6 C7 1.392(6) .
C6 C15 1.478(6) .
C7 C8 1.384(5) .
C7 H7 0.9300 .
C8 C12 1.515(6) .
C9 C11 1.471(10) .
C9 C10 1.498(9) .
C9 H9 0.9800 .
C10 H10A 0.9600 .
C10 H10B 0.9600 .
C10 H10C 0.9600 .
C11 H11A 0.9600 .
C11 H11B 0.9600 .
C11 H11C 0.9600 .
C12 C14 1.497(8) .
C12 C13 1.509(7) .
C12 H12 0.9800 .
C13 H13A 0.9600 .
C13 H13B 0.9600 .
C13 H13C 0.9600 .
C14 H14A 0.9600 .
C14 H14B 0.9600 .
C14 H14C 0.9600 .
C15 C19 1.412(6) .
C15 C16 1.434(6) .
C16 C17 1.419(7) .
C16 H16 0.9298 .
C17 C18 1.389(8) .
C17 H17 0.9301 .
C18 C19 1.418(7) .
C18 H18 0.9299 .
C19 H19 0.9300 .
C20 C21 1.380(8) .
C20 C24 1.388(7) .
C20 H20 0.9301 .
C21 C22 1.406(8) .
C21 H21 0.9301 .
C22 C23 1.405(8) .
C22 H22 0.9301 .
C23 C24 1.402(8) .
C23 H23 0.9299 .
C24 H24 0.9300 .
C26 H26A 0.9600 .
C26 H26B 0.9600 .
C26 H26C 0.9600 .

loop_
_geom_torsion_atom_site_label_1
_geom_torsion_atom_site_label_2
_geom_torsion_atom_site_label_3
_geom_torsion_atom_site_label_4
_geom_torsion
_geom_torsion_site_symmetry_1
_geom_torsion_site_symmetry_4
C26 Pd1 N1 C1 22(7) 2_656 .
C26 Pd1 N1 C1 -177.9(11) . .
N1 Pd1 N1 C1 -1.1(3) 2_656 .
Cl1 Pd1 N1 C1 49(4) 2_656 .
Cl1 Pd1 N1 C1 -178.3(4) . .
C26 Pd1 N1 C3 -156(7) 2_656 .
C26 Pd1 N1 C3 4.4(11) . .
N1 Pd1 N1 C3 -178.8(4) 2_656 .
Cl1 Pd1 N1 C3 -128(3) 2_656 .
Cl1 Pd1 N1 C3 4.0(4) . .
C3 N1 C1 C1 -179.1(5) . 2_656
Pd1 N1 C1 C1 3.0(7) . 2_656
C3 N1 C1 C2 0.9(7) . .
Pd1 N1 C1 C2 -176.9(4) . .
C1 N1 C3 C4 82.4(6) . .
Pd1 N1 C3 C4 -100.1(5) . .
C1 N1 C3 C8 -100.8(5) . .
Pd1 N1 C3 C8 76.8(5) . .
C8 C3 C4 C5 5.2(8) . .
N1 C3 C4 C5 -178.0(4) . .
C8 C3 C4 C9 -176.0(5) . .
N1 C3 C4 C9 0.8(8) . .
C3 C4 C5 C6 -2.6(8) . .
C9 C4 C5 C6 178.6(5) . .
C4 C5 C6 C7 -0.7(8) . .
C4 C5 C6 C15 175.4(5) . .
C5 C6 C7 C8 1.5(7) . .
C15 C6 C7 C8 -174.6(4) . .
C6 C7 C8 C3 1.0(6) . .
C6 C7 C8 C12 179.2(4) . .
C4 C3 C8 C7 -4.5(7) . .
N1 C3 C8 C7 178.7(4) . .
C4 C3 C8 C12 177.4(4) . .
N1 C3 C8 C12 0.6(6) . .
C5 C4 C9 C11 -94.0(7) . .
C3 C4 C9 C11 87.2(7) . .
C5 C4 C9 C10 27.5(9) . .
C3 C4 C9 C10 -151.2(6) . .
C7 C8 C12 C14 -83.2(6) . .
C3 C8 C12 C14 94.8(6) . .
C7 C8 C12 C13 42.1(6) . .
C3 C8 C12 C13 -139.9(5) . .
C5 C6 C15 C19 146.7(5) . .
C7 C6 C15 C19 -37.3(7) . .
C5 C6 C15 C16 -34.2(7) . .
C7 C6 C15 C16 141.8(5) . .
C5 C6 C15 Fe1 53.7(6) . .
C7 C6 C15 Fe1 -130.3(4) . .
C20 Fe1 C15 C19 -76.5(4) . .
C16 Fe1 C15 C19 119.1(4) . .
C24 Fe1 C15 C19 -116.9(3) . .
C23 Fe1 C15 C19 -159.6(3) . .
C17 Fe1 C15 C19 80.3(3) . .
C22 Fe1 C15 C19 167.8(5) . .
C21 Fe1 C15 C19 -47.3(9) . .
C18 Fe1 C15 C19 37.3(3) . .
C20 Fe1 C15 C16 164.5(3) . .
C24 Fe1 C15 C16 124.0(3) . .
C23 Fe1 C15 C16 81.3(4) . .
C17 Fe1 C15 C16 -38.8(3) . .
C22 Fe1 C15 C16 48.7(6) . .
C21 Fe1 C15 C16 -166.3(8) . .
C19 Fe1 C15 C16 -119.1(4) . .
C18 Fe1 C15 C16 -81.8(3) . .
C20 Fe1 C15 C6 46.8(5) . .
C16 Fe1 C15 C6 -117.6(5) . .
C24 Fe1 C15 C6 6.4(5) . .
C23 Fe1 C15 C6 -36.3(5) . .
C17 Fe1 C15 C6 -156.4(5) . .
C22 Fe1 C15 C6 -68.9(7) . .
C21 Fe1 C15 C6 76.0(9) . .
C19 Fe1 C15 C6 123.3(6) . .
C18 Fe1 C15 C6 160.6(5) . .
C19 C15 C16 C17 2.3(6) . .
C6 C15 C16 C17 -177.0(4) . .
Fe1 C15 C16 C17 61.0(3) . .
C19 C15 C16 Fe1 -58.7(3) . .
C6 C15 C16 Fe1 122.0(4) . .
C20 Fe1 C16 C17 -166.2(8) . .
C24 Fe1 C16 C17 166.7(4) . .
C23 Fe1 C16 C17 126.6(4) . .
C22 Fe1 C16 C17 84.8(4) . .
C21 Fe1 C16 C17 53.9(7) . .
C19 Fe1 C16 C17 -80.0(3) . .
C18 Fe1 C16 C17 -36.2(3) . .
C15 Fe1 C16 C17 -117.4(4) . .
C20 Fe1 C16 C15 -48.8(9) . .
C24 Fe1 C16 C15 -75.9(4) . .
C23 Fe1 C16 C15 -116.0(3) . .
C17 Fe1 C16 C15 117.4(4) . .
C22 Fe1 C16 C15 -157.8(3) . .
C21 Fe1 C16 C15 171.2(5) . .
C19 Fe1 C16 C15 37.4(3) . .
C18 Fe1 C16 C15 81.2(3) . .
C15 C16 C17 C18 -2.3(6) . .
Fe1 C16 C17 C18 59.1(4) . .
C15 C16 C17 Fe1 -61.4(3) . .
C20 Fe1 C17 C18 50.0(7) . .
C16 Fe1 C17 C18 -120.7(4) . .
C24 Fe1 C17 C18 -161.4(7) . .
C23 Fe1 C17 C18 167.1(3) . .
C22 Fe1 C17 C18 125.8(3) . .
C21 Fe1 C17 C18 83.3(4) . .
C19 Fe1 C17 C18 -38.1(3) . .
C15 Fe1 C17 C18 -81.7(3) . .
C20 Fe1 C17 C16 170.8(5) . .
C24 Fe1 C17 C16 -40.7(9) . .
C23 Fe1 C17 C16 -72.1(4) . .
C22 Fe1 C17 C16 -113.5(3) . .
C21 Fe1 C17 C16 -155.9(3) . .
C19 Fe1 C17 C16 82.6(3) . .
C18 Fe1 C17 C16 120.7(4) . .
C15 Fe1 C17 C16 39.0(3) . .
C16 C17 C18 C19 1.4(6) . .
Fe1 C17 C18 C19 59.5(4) . .
C16 C17 C18 Fe1 -58.1(4) . .
C20 Fe1 C18 C17 -157.6(3) . .
C16 Fe1 C18 C17 37.3(3) . .
C24 Fe1 C18 C17 167.3(5) . .
C23 Fe1 C18 C17 -38.0(10) . .
C22 Fe1 C18 C17 -73.7(4) . .
C21 Fe1 C18 C17 -115.4(3) . .
C19 Fe1 C18 C17 118.8(5) . .
C15 Fe1 C18 C17 81.7(3) . .
C20 Fe1 C18 C19 83.6(4) . .
C16 Fe1 C18 C19 -81.5(3) . .
C24 Fe1 C18 C19 48.5(7) . .
C23 Fe1 C18 C19 -156.8(8) . .
C17 Fe1 C18 C19 -118.8(5) . .
C22 Fe1 C18 C19 167.5(4) . .
C21 Fe1 C18 C19 125.8(4) . .
C15 Fe1 C18 C19 -37.0(3) . .
C16 C15 C19 C18 -1.4(6) . .
C6 C15 C19 C18 177.8(4) . .
Fe1 C15 C19 C18 -59.2(4) . .
C16 C15 C19 Fe1 57.8(3) . .
C6 C15 C19 Fe1 -122.9(5) . .
C17 C18 C19 C15 0.0(6) . .
Fe1 C18 C19 C15 59.6(4) . .
C17 C18 C19 Fe1 -59.6(4) . .
C20 Fe1 C19 C15 124.2(3) . .
C16 Fe1 C19 C15 -38.2(3) . .
C24 Fe1 C19 C15 81.2(4) . .
C23 Fe1 C19 C15 44.6(7) . .
C17 Fe1 C19 C15 -82.6(3) . .
C22 Fe1 C19 C15 -159.9(8) . .
C21 Fe1 C19 C15 165.0(3) . .
C18 Fe1 C19 C15 -120.0(5) . .
C20 Fe1 C19 C18 -115.8(4) . .
C16 Fe1 C19 C18 81.8(4) . .
C24 Fe1 C19 C18 -158.8(4) . .
C23 Fe1 C19 C18 164.6(5) . .
C17 Fe1 C19 C18 37.4(3) . .
C22 Fe1 C19 C18 -39.9(11) . .
C21 Fe1 C19 C18 -75.0(5) . .
C15 Fe1 C19 C18 120.0(5) . .
C16 Fe1 C20 C21 -154.1(7) . .
C24 Fe1 C20 C21 -119.1(6) . .
C23 Fe1 C20 C21 -81.5(4) . .
C17 Fe1 C20 C21 47.5(8) . .
C22 Fe1 C20 C21 -37.6(4) . .
C19 Fe1 C20 C21 125.9(4) . .
C18 Fe1 C20 C21 82.6(4) . .
C15 Fe1 C20 C21 167.7(4) . .
C16 Fe1 C20 C24 -35.0(10) . .
C23 Fe1 C20 C24 37.6(4) . .
C17 Fe1 C20 C24 166.6(5) . .
C22 Fe1 C20 C24 81.5(4) . .
C21 Fe1 C20 C24 119.1(6) . .
C19 Fe1 C20 C24 -115.0(4) . .
C18 Fe1 C20 C24 -158.3(3) . .
C15 Fe1 C20 C24 -73.2(4) . .
C24 C20 C21 C22 -1.2(7) . .
Fe1 C20 C21 C22 59.1(4) . .
C24 C20 C21 Fe1 -60.3(4) . .
C16 Fe1 C21 C20 163.3(5) . .
C24 Fe1 C21 C20 37.7(4) . .
C23 Fe1 C21 C20 81.7(4) . .
C17 Fe1 C21 C20 -158.6(4) . .
C22 Fe1 C21 C20 119.3(6) . .
C19 Fe1 C21 C20 -74.5(5) . .
C18 Fe1 C21 C20 -116.3(4) . .
C15 Fe1 C21 C20 -37.7(10) . .
C20 Fe1 C21 C22 -119.3(6) . .
C16 Fe1 C21 C22 44.0(8) . .
C24 Fe1 C21 C22 -81.7(4) . .
C23 Fe1 C21 C22 -37.7(4) . .
C17 Fe1 C21 C22 82.0(5) . .
C19 Fe1 C21 C22 166.1(4) . .
C18 Fe1 C21 C22 124.4(4) . .
C15 Fe1 C21 C22 -157.1(7) . .
C20 C21 C22 C23 0.4(7) . .
Fe1 C21 C22 C23 59.2(4) . .
C20 C21 C22 Fe1 -58.8(4) . .
C20 Fe1 C22 C23 -82.0(4) . .
C16 Fe1 C22 C23 81.0(4) . .
C24 Fe1 C22 C23 -38.4(4) . .
C17 Fe1 C22 C23 124.4(4) . .
C21 Fe1 C22 C23 -119.2(6) . .
C19 Fe1 C22 C23 -163.9(8) . .
C18 Fe1 C22 C23 164.8(4) . .
C15 Fe1 C22 C23 46.5(7) . .
C20 Fe1 C22 C21 37.1(4) . .
C16 Fe1 C22 C21 -159.9(4) . .
C24 Fe1 C22 C21 80.8(4) . .
C23 Fe1 C22 C21 119.2(6) . .
C17 Fe1 C22 C21 -116.4(4) . .
C19 Fe1 C22 C21 -44.8(11) . .
C18 Fe1 C22 C21 -76.1(5) . .
C15 Fe1 C22 C21 165.6(4) . .
C21 C22 C23 C24 0.5(7) . .
Fe1 C22 C23 C24 60.1(4) . .
C21 C22 C23 Fe1 -59.6(4) . .
C20 Fe1 C23 C24 -37.3(3) . .
C16 Fe1 C23 C24 126.2(4) . .
C17 Fe1 C23 C24 166.7(3) . .
C22 Fe1 C23 C24 -118.0(6) . .
C21 Fe1 C23 C24 -80.4(4) . .
C19 Fe1 C23 C24 52.1(7) . .
C18 Fe1 C23 C24 -164.2(8) . .
C15 Fe1 C23 C24 83.4(4) . .
C20 Fe1 C23 C22 80.6(4) . .
C16 Fe1 C23 C22 -115.9(4) . .
C24 Fe1 C23 C22 118.0(6) . .
C17 Fe1 C23 C22 -75.3(5) . .
C21 Fe1 C23 C22 37.6(4) . .
C19 Fe1 C23 C22 170.1(5) . .
C18 Fe1 C23 C22 -46.2(10) . .
C15 Fe1 C23 C22 -158.6(4) . .
C21 C20 C24 C23 1.5(7) . .
Fe1 C20 C24 C23 -59.4(4) . .
C21 C20 C24 Fe1 60.9(4) . .
C22 C23 C24 C20 -1.2(7) . .
Fe1 C23 C24 C20 59.3(4) . .
C22 C23 C24 Fe1 -60.5(4) . .
C16 Fe1 C24 C20 168.4(3) . .
C23 Fe1 C24 C20 -119.4(5) . .
C17 Fe1 C24 C20 -159.9(7) . .
C22 Fe1 C24 C20 -81.1(4) . .
C21 Fe1 C24 C20 -37.3(4) . .
C19 Fe1 C24 C20 84.1(4) . .
C18 Fe1 C24 C20 49.5(7) . .
C15 Fe1 C24 C20 126.2(3) . .
C20 Fe1 C24 C23 119.4(5) . .
C16 Fe1 C24 C23 -72.2(4) . .
C17 Fe1 C24 C23 -40.5(9) . .
C22 Fe1 C24 C23 38.3(4) . .
C21 Fe1 C24 C23 82.1(4) . .
C19 Fe1 C24 C23 -156.5(4) . .
C18 Fe1 C24 C23 168.9(5) . .
C15 Fe1 C24 C23 -114.4(4) . .
